data_7156191
loop_
_publ_author_name
'Zhang, Wuxia'
'Xiao, Dehai'
'Wang, Bo'

_publ_section_title
;
 A concise total synthesis of cochlearoid B.
;
_journal_issue 18
_journal_name_full 'Organic &amp; biomolecular chemistry'
_journal_page_first 3358
_journal_page_last 3361
_journal_paper_doi 10.1039/c8ob00615f
_journal_volume 16
_journal_year 2018
_chemical_formula_moiety 'C24 H24 Br N O7'
_chemical_formula_sum 'C24 H24 Br N O7'
_chemical_formula_weight 518.35
_space_group_crystal_system triclinic
_space_group_IT_number 2
_space_group_name_Hall '-P 1'
_space_group_name_H-M_alt 'P -1'
_symmetry_space_group_name_Hall '-P 1'
_symmetry_space_group_name_H-M 'P -1'
_atom_sites_solution_hydrogens geom
_atom_sites_solution_primary dual
_audit_creation_date 2018-03-06
_audit_creation_method
;
Olex2 1.2
(compiled 2017.08.10 svn.r3458 for OlexSys, GUI svn.r5381)
;
_audit_update_record
;
2018-03-06 deposited with the CCDC.
2018-04-10 downloaded from the CCDC.
;
_cell_angle_alpha 83.51(3)
_cell_angle_beta 88.58(3)
_cell_angle_gamma 66.94(3)
_cell_formula_units_Z 4
_cell_length_a 8.5808(17)
_cell_length_b 10.449(2)
_cell_length_c 27.944(6)
_cell_measurement_reflns_used 2558
_cell_measurement_temperature 296
_cell_measurement_theta_max 20.738
_cell_measurement_theta_min 2.201
_cell_volume 2290.0(10)
_computing_cell_refinement 'SAINT v6.45A (Bruker, 2003)'
_computing_data_reduction 'SAINT v6.45A (Bruker, 2003)'
_computing_molecular_graphics 'Olex2 (Dolomanov et al., 2009)'
_computing_publication_material 'Olex2 (Dolomanov et al., 2009)'
_computing_structure_refinement 'ShelXL (Sheldrick, 2015)'
_computing_structure_solution 'ShelXT (Sheldrick, 2015)'
_diffrn_ambient_temperature 296
_diffrn_measured_fraction_theta_full 0.977
_diffrn_measured_fraction_theta_max 0.977
_diffrn_measurement_device_type 'Bruker P4'
_diffrn_measurement_method '\w scans'
_diffrn_radiation_monochromator graphite
_diffrn_radiation_type MoK\a
_diffrn_radiation_wavelength 0.71073
_diffrn_reflns_av_R_equivalents 0.0266
_diffrn_reflns_av_unetI/netI 0.0663
_diffrn_reflns_Laue_measured_fraction_full 0.977
_diffrn_reflns_Laue_measured_fraction_max 0.977
_diffrn_reflns_limit_h_max 7
_diffrn_reflns_limit_h_min -10
_diffrn_reflns_limit_k_max 12
_diffrn_reflns_limit_k_min -12
_diffrn_reflns_limit_l_max 33
_diffrn_reflns_limit_l_min -32
_diffrn_reflns_number 11905
_diffrn_reflns_point_group_measured_fraction_full 0.977
_diffrn_reflns_point_group_measured_fraction_max 0.977
_diffrn_reflns_theta_full 25.122
_diffrn_reflns_theta_max 25.122
_diffrn_reflns_theta_min 2.132
_exptl_absorpt_coefficient_mu 1.841
_exptl_absorpt_correction_T_max 0.745
_exptl_absorpt_correction_T_min 0.699
_exptl_absorpt_correction_type multi-scan
_exptl_absorpt_process_details
'SADABS v.2.10 (Bruker,2003) was used for absorption correction. R(int) was 0.0567 before and 0.0212 after correction. The Ratio of minimum to maximum transmission is 0.5948. The \l/2 correction factor is 0.0015.'
_exptl_crystal_colour colourless
_exptl_crystal_colour_primary colourless
_exptl_crystal_density_diffrn 1.504
_exptl_crystal_description block
_exptl_crystal_F_000 1064
_exptl_crystal_size_max 0.2
_exptl_crystal_size_mid 0.18
_exptl_crystal_size_min 0.16
_refine_diff_density_max 0.402
_refine_diff_density_min -0.237
_refine_diff_density_rms 0.058
_refine_ls_extinction_method none
_refine_ls_goodness_of_fit_ref 1.011
_refine_ls_hydrogen_treatment constr
_refine_ls_matrix_type full
_refine_ls_number_parameters 620
_refine_ls_number_reflns 8000
_refine_ls_number_restraints 1173
_refine_ls_restrained_S_all 0.984
_refine_ls_R_factor_all 0.0974
_refine_ls_R_factor_gt 0.0532
_refine_ls_shift/su_max 0.001
_refine_ls_shift/su_mean 0.000
_refine_ls_structure_factor_coef Fsqd
_refine_ls_weighting_details 'w=1/[\s^2^(Fo^2^)+(0.0631P)^2^] where P=(Fo^2^+2Fc^2^)/3'
_refine_ls_weighting_scheme calc
_refine_ls_wR_factor_gt 0.1193
_refine_ls_wR_factor_ref 0.1359
_reflns_Friedel_coverage 0.000
_reflns_number_gt 4907
_reflns_number_total 8000
_reflns_threshold_expression 'I > 2\s(I)'
_cod_data_source_file c8ob00615f2.cif
_cod_data_source_block aaaaa
_cod_depositor_comments 'Adding full bibliography for 7156190--7156191.cif.'
_cod_original_cell_volume 2289.9(9)
_cod_database_code 7156191
_shelx_shelxl_version_number 2018/1
_shelx_space_group_comment
;
The symmetry employed for this shelxl refinement is uniquely defined
by the following loop, which should always be used as a source of
symmetry information in preference to the above space-group names.
They are only intended as comments.
;
_shelx_estimated_absorpt_t_max 0.757
_shelx_estimated_absorpt_t_min 0.710
_olex2_refinement_description
;
1. Fixed Uiso
 At 1.2 times of:
  All C(H) groups, All C(H,H) groups
 At 1.5 times of:
  All C(H,H,H) groups
2. Restrained distances
 N2-O8 \\sim N2-O8A
 with sigma of 0.02
 N2-O9 \\sim N2-O9A
 with sigma of 0.02
3. Rigid bond restraints
 N1, C1
 with sigma for 1-2 distances of 0.001 and sigma for 1-3 distances of 0.002
4. Uiso/Uaniso restraints and constraints
C1 \\sim C2 \\sim C3 \\sim C4 \\sim C5 \\sim C6 \\sim C7 \\sim C8 \\sim C9
\\sim C10 \\sim C11 \\sim C12 \\sim C13 \\sim C14 \\sim C15 \\sim C16 \\sim C17
\\sim C18 \\sim C19 \\sim C20 \\sim C21 \\sim C22 \\sim C23 \\sim C24 \\sim C25
\\sim C26 \\sim C27 \\sim C28 \\sim C29 \\sim C30 \\sim C31 \\sim C32 \\sim C33
\\sim C34 \\sim C35 \\sim C36 \\sim C37 \\sim C38 \\sim C39 \\sim C40 \\sim C41
\\sim C42 \\sim C43 \\sim C44 \\sim C45 \\sim C46 \\sim C47 \\sim C48: within
3.8A with sigma of 0.01 and sigma for terminal atoms of 0.02
5. Others
 Sof(O8A)=Sof(O9A)=1-FVAR(1)
 Sof(O8)=Sof(O9)=FVAR(1)
6.a Ternary CH refined with riding coordinates:
 C16(H16), C40(H40)
6.b Secondary CH2 refined with riding coordinates:
 C15(H15A,H15B), C17(H17A,H17B), C18(H18A,H18B), C39(H39A,H39B), C41(H41A,
 H41B), C42(H42A,H42B)
6.c Aromatic/amide H refined with riding coordinates:
 C2(H2), C4(H4), C5(H5), C9(H9), C11(H11), C12(H12), C26(H26), C28(H28),
 C29(H29), C33(H33), C35(H35), C36(H36)
6.d X=CH2 refined with riding coordinates:
 C21(H21A,H21B), C45(H45A,H45B)
6.e Idealised Me refined as rotating group:
 C19(H19A,H19B,H19C), C22(H22A,H22B,H22C), C24(H24A,H24B,H24C), C43(H43A,H43B,
 H43C), C46(H46A,H46B,H46C), C48(H48A,H48B,H48C)
;
_olex2_submission_special_instructions 'No special instructions were received'

loop_
_space_group_symop_operation_xyz
'x, y, z'
'-x, -y, -z'

loop_
_atom_site_label
_atom_site_type_symbol
_atom_site_fract_x
_atom_site_fract_y
_atom_site_fract_z
_atom_site_U_iso_or_equiv
_atom_site_adp_type
_atom_site_occupancy
_atom_site_site_symmetry_order
_atom_site_calc_flag
_atom_site_refinement_flags_posn
_atom_site_refinement_flags_adp
_atom_site_refinement_flags_occupancy
_atom_site_disorder_assembly
_atom_site_disorder_group
Br1 Br 1.01307(7) 0.77945(6) 0.76774(2) 0.0838(2) Uani 1 1 d . . . . .
O1 O 0.4488(5) 0.9055(4) 0.87868(16) 0.1143(16) Uani 1 1 d . . . . .
O2 O 0.5578(5) 0.7589(4) 0.94107(15) 0.0911(11) Uani 1 1 d . . . . .
O3 O 0.6170(3) 0.5230(2) 0.89762(9) 0.0393(6) Uani 1 1 d . . . . .
O4 O 1.1134(3) 0.1609(3) 0.98545(9) 0.0477(7) Uani 1 1 d . . . . .
O5 O 0.6756(3) 0.1380(2) 0.84838(9) 0.0423(6) Uani 1 1 d . . . . .
O6 O 0.3446(4) 0.3322(3) 0.76427(11) 0.0797(10) Uani 1 1 d . . . . .
O7 O 0.5895(4) 0.1490(3) 0.76310(10) 0.0623(8) Uani 1 1 d . . . . .
N1 N 0.5544(5) 0.7986(4) 0.89825(18) 0.0628(10) Uani 1 1 d . U . . .
C1 C 0.6866(4) 0.7113(4) 0.86815(14) 0.0400(8) Uani 1 1 d . U . . .
C2 C 0.7711(5) 0.7758(4) 0.83842(14) 0.0468(9) Uani 1 1 d . U . . .
H2 H 0.743085 0.871590 0.837322 0.056 Uiso 1 1 calc R . . . .
C3 C 0.8976(5) 0.6957(4) 0.81043(14) 0.0438(9) Uani 1 1 d . U . . .
C4 C 0.9397(5) 0.5534(4) 0.81217(14) 0.0459(9) Uani 1 1 d . U . . .
H4 H 1.027499 0.499425 0.793730 0.055 Uiso 1 1 calc R . . . .
C5 C 0.8503(5) 0.4917(4) 0.84151(14) 0.0418(8) Uani 1 1 d . U . . .
H5 H 0.879028 0.395888 0.842509 0.050 Uiso 1 1 calc R . . . .
C6 C 0.7190(4) 0.5694(4) 0.86947(13) 0.0356(8) Uani 1 1 d . U . . .
C7 C 0.5895(4) 0.3973(3) 0.89013(13) 0.0365(8) Uani 1 1 d . U . . .
C8 C 0.7491(4) 0.2695(3) 0.90419(13) 0.0349(8) Uani 1 1 d . U . . .
C9 C 0.8638(4) 0.2669(4) 0.93916(13) 0.0378(8) Uani 1 1 d . U . . .
H9 H 0.840486 0.345027 0.955460 0.045 Uiso 1 1 calc R . . . .
C10 C 1.0115(4) 0.1504(4) 0.94999(13) 0.0370(8) Uani 1 1 d . U . . .
C11 C 1.0485(5) 0.0339(4) 0.92611(13) 0.0424(9) Uani 1 1 d . U . . .
H11 H 1.148918 -0.043948 0.932899 0.051 Uiso 1 1 calc R . . . .
C12 C 0.9338(5) 0.0342(4) 0.89171(13) 0.0416(9) Uani 1 1 d . U . . .
H12 H 0.957815 -0.044211 0.875513 0.050 Uiso 1 1 calc R . . . .
C13 C 0.7844(4) 0.1500(4) 0.88140(12) 0.0348(8) Uani 1 1 d . U . . .
C14 C 0.5197(4) 0.2570(3) 0.83552(13) 0.0387(8) Uani 1 1 d . U . . .
C15 C 0.5418(5) 0.3949(3) 0.83796(13) 0.0395(8) Uani 1 1 d . U . . .
H15A H 0.630400 0.400033 0.816560 0.047 Uiso 1 1 calc R . . . .
H15B H 0.437210 0.473905 0.828339 0.047 Uiso 1 1 calc R . . . .
C16 C 0.4456(4) 0.3989(4) 0.92458(14) 0.0397(8) Uani 1 1 d . U . . .
H16 H 0.490203 0.390133 0.957272 0.048 Uiso 1 1 calc R . . . .
C17 C 0.4137(5) 0.2641(4) 0.92071(14) 0.0457(9) Uani 1 1 d . U . . .
H17A H 0.512094 0.183066 0.933317 0.055 Uiso 1 1 calc R . . . .
H17B H 0.317600 0.266322 0.940128 0.055 Uiso 1 1 calc R . . . .
C18 C 0.3792(5) 0.2503(4) 0.86889(14) 0.0464(9) Uani 1 1 d . U . . .
H18A H 0.272697 0.324948 0.857723 0.056 Uiso 1 1 calc R . . . .
H18B H 0.367993 0.161924 0.867548 0.056 Uiso 1 1 calc R . . . .
C19 C 1.2629(5) 0.0408(4) 0.99957(14) 0.0500(10) Uani 1 1 d . U . . .
H19A H 1.340886 0.023574 0.973516 0.075 Uiso 1 1 calc GR . . . .
H19B H 1.234077 -0.038958 1.007563 0.075 Uiso 1 1 calc GR . . . .
H19C H 1.314486 0.056693 1.027164 0.075 Uiso 1 1 calc GR . . . .
C20 C 0.2801(5) 0.5274(4) 0.92027(15) 0.0452(9) Uani 1 1 d . U . . .
C21 C 0.2466(6) 0.6424(4) 0.89055(18) 0.0657(12) Uani 1 1 d . U . . .
H21A H 0.140855 0.715580 0.890665 0.079 Uiso 1 1 calc R . . . .
H21B H 0.328567 0.650393 0.869441 0.079 Uiso 1 1 calc R . . . .
C22 C 0.1457(6) 0.5180(5) 0.95362(19) 0.0794(14) Uani 1 1 d . U . . .
H22A H 0.093759 0.461694 0.941370 0.119 Uiso 1 1 calc GR . . . .
H22B H 0.061621 0.610255 0.956075 0.119 Uiso 1 1 calc GR . . . .
H22C H 0.195293 0.476193 0.984879 0.119 Uiso 1 1 calc GR . . . .
C23 C 0.4742(5) 0.2501(4) 0.78379(15) 0.0470(9) Uani 1 1 d . U . . .
C24 C 0.5550(7) 0.1414(5) 0.71294(16) 0.0788(15) Uani 1 1 d . U . . .
H24A H 0.560685 0.220965 0.693306 0.118 Uiso 1 1 calc GR . . . .
H24B H 0.443901 0.141213 0.709904 0.118 Uiso 1 1 calc GR . . . .
H24C H 0.637642 0.057079 0.702561 0.118 Uiso 1 1 calc GR . . . .
Br2 Br 0.50528(7) 0.79323(6) 0.74977(2) 0.0890(2) Uani 1 1 d . . . . .
O8 O -0.1205(11) 0.927(2) 0.6309(6) 0.095(6) Uani 0.43(2) 1 d D . P A 1
O8A O -0.0849(13) 0.9995(11) 0.6448(3) 0.080(4) Uani 0.57(2) 1 d D . P A 2
O9 O 0.052(2) 0.9881(19) 0.5876(7) 0.107(5) Uani 0.43(2) 1 d D . P A 1
O9A O 0.0158(16) 0.9291(13) 0.5777(3) 0.088(4) Uani 0.57(2) 1 d D . P A 2
O10 O 0.1088(3) 0.6419(2) 0.60698(9) 0.0429(6) Uani 1 1 d . . . . .
O11 O 0.6028(3) 0.3246(3) 0.51952(10) 0.0577(8) Uani 1 1 d . . . . .
O12 O 0.1483(3) 0.2241(2) 0.64560(9) 0.0495(7) Uani 1 1 d . . . . .
O13 O -0.1665(4) 0.3593(3) 0.73073(12) 0.0828(11) Uani 1 1 d . . . . .
O14 O 0.0746(4) 0.1742(3) 0.73006(10) 0.0585(8) Uani 1 1 d . . . . .
N2 N 0.0195(5) 0.9172(4) 0.61972(15) 0.0524(9) Uani 1 1 d D . . . .
C25 C 0.1650(4) 0.8060(4) 0.64637(13) 0.0383(8) Uani 1 1 d . U . . .
C26 C 0.2529(5) 0.8463(4) 0.67815(14) 0.0442(9) Uani 1 1 d . U . . .
H26 H 0.223093 0.940165 0.681967 0.053 Uiso 1 1 calc R . . . .
C27 C 0.3852(5) 0.7436(4) 0.70388(14) 0.0448(9) Uani 1 1 d . U . . .
C28 C 0.4307(5) 0.6057(4) 0.69808(14) 0.0476(10) Uani 1 1 d . U . . .
H28 H 0.521697 0.537830 0.715830 0.057 Uiso 1 1 calc R . . . .
C29 C 0.3426(5) 0.5666(4) 0.66615(14) 0.0444(9) Uani 1 1 d . U . . .
H29 H 0.375600 0.472563 0.662064 0.053 Uiso 1 1 calc R . . . .
C30 C 0.2051(4) 0.6663(4) 0.64006(13) 0.0368(8) Uani 1 1 d . U . . .
C31 C 0.0815(5) 0.5117(4) 0.61019(13) 0.0399(8) Uani 1 1 d . U . . .
C32 C 0.2370(5) 0.3907(4) 0.59630(13) 0.0385(8) Uani 1 1 d . U . . .
C33 C 0.3563(5) 0.4084(4) 0.56458(13) 0.0414(8) Uani 1 1 d . U . . .
H33 H 0.342368 0.498305 0.551630 0.050 Uiso 1 1 calc R . . . .
C34 C 0.4954(5) 0.2953(4) 0.55184(13) 0.0406(9) Uani 1 1 d . U . . .
C35 C 0.5184(5) 0.1615(4) 0.57219(14) 0.0457(9) Uani 1 1 d . U . . .
H35 H 0.613231 0.084678 0.564920 0.055 Uiso 1 1 calc R . . . .
C36 C 0.4001(5) 0.1433(4) 0.60312(14) 0.0465(9) Uani 1 1 d . U . . .
H36 H 0.414790 0.053338 0.616166 0.056 Uiso 1 1 calc R . . . .
C37 C 0.2596(5) 0.2557(4) 0.61530(13) 0.0423(8) Uani 1 1 d . U . . .
C38 C 0.0001(5) 0.3370(4) 0.65958(14) 0.0450(9) Uani 1 1 d . U . . .
C39 C 0.0337(5) 0.4702(4) 0.66039(13) 0.0438(8) Uani 1 1 d . U . . .
H39A H -0.066938 0.544923 0.670312 0.053 Uiso 1 1 calc R . . . .
H39B H 0.125083 0.453396 0.683134 0.053 Uiso 1 1 calc R . . . .
C40 C -0.0617(5) 0.5446(4) 0.57251(14) 0.0451(9) Uani 1 1 d . U . . .
H40 H -0.007824 0.546740 0.541261 0.054 Uiso 1 1 calc R . . . .
C41 C -0.1160(5) 0.4202(4) 0.57423(15) 0.0540(10) Uani 1 1 d . U . . .
H41A H -0.218985 0.448931 0.554938 0.065 Uiso 1 1 calc R . . . .
H41B H -0.028773 0.344937 0.559666 0.065 Uiso 1 1 calc R . . . .
C42 C -0.1472(5) 0.3642(4) 0.62484(15) 0.0559(10) Uani 1 1 d . U . . .
H42A H -0.250228 0.431374 0.636898 0.067 Uiso 1 1 calc R . . . .
H42B H -0.163025 0.277745 0.623398 0.067 Uiso 1 1 calc R . . . .
C43 C 0.7302(6) 0.2114(5) 0.49999(18) 0.0715(14) Uani 1 1 d . U . . .
H43A H 0.788362 0.246792 0.475568 0.107 Uiso 1 1 calc GR . . . .
H43B H 0.679550 0.156666 0.486081 0.107 Uiso 1 1 calc GR . . . .
H43C H 0.809412 0.153987 0.525060 0.107 Uiso 1 1 calc GR . . . .
C44 C -0.2078(5) 0.6852(4) 0.57130(17) 0.0570(10) Uani 1 1 d . U . . .
C45 C -0.3254(7) 0.7198(6) 0.6064(2) 0.115(2) Uani 1 1 d . U . . .
H45A H -0.416221 0.806218 0.603037 0.138 Uiso 1 1 calc R . . . .
H45B H -0.314920 0.656881 0.633655 0.138 Uiso 1 1 calc R . . . .
C46 C -0.2233(7) 0.7812(5) 0.52941(18) 0.0805(15) Uani 1 1 d . U . . .
H46A H -0.125663 0.804718 0.527332 0.121 Uiso 1 1 calc GR . . . .
H46B H -0.323384 0.864584 0.531381 0.121 Uiso 1 1 calc GR . . . .
H46C H -0.231362 0.738979 0.501292 0.121 Uiso 1 1 calc GR . . . .
C47 C -0.0416(6) 0.2915(4) 0.71029(15) 0.0500(10) Uani 1 1 d . U . . .
C48 C 0.0492(6) 0.1292(5) 0.77933(15) 0.0734(14) Uani 1 1 d . U . . .
H48A H -0.062727 0.129554 0.782300 0.110 Uiso 1 1 calc GR . . . .
H48B H 0.061921 0.191769 0.800084 0.110 Uiso 1 1 calc GR . . . .
H48C H 0.131349 0.036166 0.788357 0.110 Uiso 1 1 calc GR . . . .

loop_
_atom_site_aniso_label
_atom_site_aniso_U_11
_atom_site_aniso_U_22
_atom_site_aniso_U_33
_atom_site_aniso_U_23
_atom_site_aniso_U_13
_atom_site_aniso_U_12
Br1 0.0902(4) 0.0795(4) 0.0990(4) -0.0078(3) 0.0357(3) -0.0543(3)
O1 0.091(3) 0.041(2) 0.171(4) -0.002(2) 0.062(3) 0.011(2)
O2 0.114(3) 0.085(3) 0.081(3) -0.043(2) 0.037(2) -0.039(2)
O3 0.0339(14) 0.0287(13) 0.0575(16) -0.0112(11) 0.0088(12) -0.0132(12)
O4 0.0359(15) 0.0448(16) 0.0592(17) -0.0057(13) -0.0141(13) -0.0114(13)
O5 0.0403(15) 0.0268(13) 0.0544(16) -0.0057(11) -0.0135(12) -0.0062(12)
O6 0.070(2) 0.067(2) 0.074(2) -0.0106(17) -0.0362(18) 0.0063(19)
O7 0.064(2) 0.0584(19) 0.0547(18) -0.0166(15) -0.0133(15) -0.0098(17)
N1 0.067(3) 0.035(2) 0.095(3) -0.028(2) 0.033(2) -0.025(2)
C1 0.0346(18) 0.0348(19) 0.056(2) -0.0148(15) 0.0021(15) -0.0167(15)
C2 0.044(2) 0.038(2) 0.065(2) -0.0125(18) -0.0003(19) -0.0217(18)
C3 0.040(2) 0.041(2) 0.056(2) -0.0067(17) 0.0035(17) -0.0220(18)
C4 0.035(2) 0.044(2) 0.057(2) -0.0118(18) 0.0051(17) -0.0128(18)
C5 0.0358(18) 0.0316(17) 0.059(2) -0.0111(16) 0.0041(16) -0.0123(16)
C6 0.0274(17) 0.0317(17) 0.0503(19) -0.0066(15) -0.0039(15) -0.0137(15)
C7 0.0315(16) 0.0294(16) 0.0511(18) -0.0073(14) 0.0007(14) -0.0137(14)
C8 0.0292(16) 0.0290(16) 0.0447(17) -0.0038(14) 0.0001(14) -0.0096(14)
C9 0.0314(17) 0.0327(17) 0.0490(18) -0.0065(15) 0.0007(15) -0.0116(15)
C10 0.0291(18) 0.0362(19) 0.045(2) -0.0025(16) -0.0003(16) -0.0126(16)
C11 0.0324(19) 0.0320(19) 0.053(2) -0.0019(17) 0.0008(17) -0.0032(16)
C12 0.0377(19) 0.0313(18) 0.052(2) -0.0090(16) -0.0012(16) -0.0078(16)
C13 0.0302(16) 0.0306(17) 0.0429(17) -0.0032(14) -0.0028(14) -0.0111(14)
C14 0.0355(18) 0.0280(17) 0.0476(19) -0.0033(15) -0.0075(16) -0.0066(15)
C15 0.0375(17) 0.0288(16) 0.0486(18) -0.0009(14) -0.0024(15) -0.0095(14)
C16 0.0317(17) 0.0358(17) 0.0483(18) -0.0042(15) 0.0001(15) -0.0098(15)
C17 0.0356(18) 0.0370(18) 0.063(2) 0.0003(16) 0.0049(17) -0.0140(16)
C18 0.0405(19) 0.0337(18) 0.066(2) -0.0044(16) -0.0035(17) -0.0157(16)
C19 0.037(2) 0.053(2) 0.055(2) 0.001(2) -0.0109(19) -0.013(2)
C20 0.0308(19) 0.039(2) 0.064(2) -0.0131(18) -0.0016(17) -0.0106(17)
C21 0.040(2) 0.044(3) 0.099(3) -0.006(2) -0.002(2) -0.001(2)
C22 0.057(3) 0.072(3) 0.101(4) -0.026(3) 0.026(3) -0.014(3)
C23 0.048(2) 0.033(2) 0.059(2) -0.0052(19) -0.008(2) -0.0141(19)
C24 0.085(3) 0.080(3) 0.056(3) -0.016(2) -0.008(3) -0.012(3)
Br2 0.0892(4) 0.0843(4) 0.1034(4) -0.0092(3) -0.0419(3) -0.0424(3)
O8 0.041(6) 0.085(11) 0.130(9) -0.005(8) -0.020(5) 0.006(5)
O8A 0.058(5) 0.051(5) 0.098(5) -0.016(4) -0.004(4) 0.016(4)
O9 0.159(11) 0.066(9) 0.067(8) 0.029(7) -0.027(8) -0.020(8)
O9A 0.114(7) 0.059(6) 0.045(4) -0.013(3) -0.019(4) 0.018(5)
O10 0.0455(16) 0.0302(14) 0.0500(16) -0.0020(11) -0.0076(12) -0.0116(13)
O11 0.0487(18) 0.0461(17) 0.074(2) -0.0084(14) 0.0207(15) -0.0148(15)
O12 0.0548(18) 0.0311(15) 0.0601(17) -0.0087(12) 0.0192(14) -0.0142(14)
O13 0.072(2) 0.067(2) 0.080(2) -0.0043(18) 0.0356(19) 0.0007(19)
O14 0.0609(19) 0.0489(18) 0.0552(18) -0.0021(14) 0.0166(15) -0.0120(16)
N2 0.054(3) 0.029(2) 0.065(3) -0.008(2) -0.009(2) -0.005(2)
C25 0.0351(19) 0.0299(18) 0.044(2) -0.0027(16) 0.0035(16) -0.0072(16)
C26 0.041(2) 0.034(2) 0.057(2) -0.0082(17) 0.0004(18) -0.0140(17)
C27 0.039(2) 0.046(2) 0.052(2) -0.0043(17) -0.0040(17) -0.0187(18)
C28 0.035(2) 0.044(2) 0.053(2) 0.0013(18) -0.0049(17) -0.0065(18)
C29 0.0415(19) 0.0336(18) 0.054(2) -0.0040(16) 0.0003(17) -0.0098(16)
C30 0.0317(17) 0.0346(18) 0.0429(18) -0.0032(15) -0.0005(15) -0.0121(15)
C31 0.0409(18) 0.0282(16) 0.0509(18) -0.0055(14) 0.0032(15) -0.0138(14)
C32 0.0380(17) 0.0320(17) 0.0432(17) -0.0070(14) -0.0017(15) -0.0103(15)
C33 0.0411(19) 0.0319(17) 0.0475(19) -0.0013(15) -0.0022(16) -0.0110(15)
C34 0.037(2) 0.040(2) 0.042(2) -0.0049(16) 0.0025(16) -0.0129(17)
C35 0.041(2) 0.037(2) 0.049(2) -0.0086(17) 0.0052(17) -0.0039(18)
C36 0.052(2) 0.0307(18) 0.050(2) -0.0039(16) 0.0020(18) -0.0082(17)
C37 0.0423(18) 0.0341(17) 0.0484(18) -0.0053(15) 0.0048(16) -0.0128(15)
C38 0.046(2) 0.0343(18) 0.053(2) -0.0084(16) 0.0092(17) -0.0125(16)
C39 0.0434(18) 0.0339(17) 0.0502(18) -0.0113(15) 0.0049(16) -0.0096(15)
C40 0.0394(19) 0.0390(18) 0.0534(19) -0.0065(16) -0.0021(16) -0.0112(16)
C41 0.050(2) 0.048(2) 0.064(2) -0.0141(18) -0.0042(18) -0.0178(18)
C42 0.051(2) 0.047(2) 0.073(2) -0.0104(18) 0.0041(18) -0.0211(17)
C43 0.063(3) 0.055(3) 0.081(3) -0.005(2) 0.030(3) -0.009(3)
C44 0.046(2) 0.047(2) 0.074(3) -0.010(2) -0.004(2) -0.0128(19)
C45 0.093(4) 0.081(4) 0.114(4) 0.017(3) 0.045(3) 0.016(3)
C46 0.080(3) 0.063(3) 0.079(3) -0.009(3) -0.019(3) -0.006(3)
C47 0.049(2) 0.039(2) 0.062(2) -0.0123(19) 0.012(2) -0.017(2)
C48 0.090(4) 0.062(3) 0.052(3) 0.005(2) 0.014(3) -0.015(3)

loop_
_atom_type_symbol
_atom_type_description
_atom_type_scat_dispersion_real
_atom_type_scat_dispersion_imag
_atom_type_scat_source
C C 0.0033 0.0016 'International Tables Vol C Tables 4.2.6.8 and 6.1.1.4'
H H 0.0000 0.0000 'International Tables Vol C Tables 4.2.6.8 and 6.1.1.4'
Br Br -0.2901 2.4595 'International Tables Vol C Tables 4.2.6.8 and 6.1.1.4'
N N 0.0061 0.0033 'International Tables Vol C Tables 4.2.6.8 and 6.1.1.4'
O O 0.0106 0.0060 'International Tables Vol C Tables 4.2.6.8 and 6.1.1.4'

loop_
_geom_angle_atom_site_label_1
_geom_angle_atom_site_label_2
_geom_angle_atom_site_label_3
_geom_angle
C6 O3 C7 122.7(3)
C10 O4 C19 117.4(3)
C13 O5 C14 118.5(2)
C23 O7 C24 115.9(3)
O1 N1 O2 124.5(4)
O1 N1 C1 117.4(4)
O2 N1 C1 118.1(4)
C2 C1 N1 117.5(3)
C2 C1 C6 122.8(3)
C6 C1 N1 119.7(3)
C1 C2 H2 120.7
C3 C2 C1 118.6(3)
C3 C2 H2 120.7
C2 C3 Br1 120.3(3)
C2 C3 C4 120.7(4)
C4 C3 Br1 118.9(3)
C3 C4 H4 120.2
C3 C4 C5 119.6(4)
C5 C4 H4 120.2
C4 C5 H5 119.2
C4 C5 C6 121.6(3)
C6 C5 H5 119.2
O3 C6 C1 116.2(3)
O3 C6 C5 127.2(3)
C5 C6 C1 116.7(3)
O3 C7 C8 109.3(3)
O3 C7 C15 113.1(3)
O3 C7 C16 104.4(3)
C8 C7 C15 108.5(3)
C8 C7 C16 110.2(3)
C15 C7 C16 111.3(3)
C9 C8 C7 122.4(3)
C13 C8 C7 119.2(3)
C13 C8 C9 118.3(3)
C8 C9 H9 119.5
C10 C9 C8 121.1(3)
C10 C9 H9 119.5
O4 C10 C9 115.4(3)
C11 C10 O4 124.4(3)
C11 C10 C9 120.3(3)
C10 C11 H11 120.4
C10 C11 C12 119.2(3)
C12 C11 H11 120.4
C11 C12 H12 119.7
C13 C12 C11 120.6(3)
C13 C12 H12 119.7
O5 C13 C8 123.3(3)
O5 C13 C12 116.3(3)
C12 C13 C8 120.4(3)
O5 C14 C15 111.1(3)
O5 C14 C18 110.0(3)
O5 C14 C23 107.2(3)
C18 C14 C15 109.9(3)
C23 C14 C15 108.6(3)
C23 C14 C18 109.9(3)
C7 C15 C14 107.2(3)
C7 C15 H15A 110.3
C7 C15 H15B 110.3
C14 C15 H15A 110.3
C14 C15 H15B 110.3
H15A C15 H15B 108.5
C7 C16 H16 106.3
C7 C16 C17 107.8(3)
C17 C16 H16 106.3
C20 C16 C7 118.4(3)
C20 C16 H16 106.3
C20 C16 C17 110.9(3)
C16 C17 H17A 109.3
C16 C17 H17B 109.3
H17A C17 H17B 108.0
C18 C17 C16 111.5(3)
C18 C17 H17A 109.3
C18 C17 H17B 109.3
C14 C18 H18A 109.2
C14 C18 H18B 109.2
C17 C18 C14 112.2(3)
C17 C18 H18A 109.2
C17 C18 H18B 109.2
H18A C18 H18B 107.9
O4 C19 H19A 109.5
O4 C19 H19B 109.5
O4 C19 H19C 109.5
H19A C19 H19B 109.5
H19A C19 H19C 109.5
H19B C19 H19C 109.5
C21 C20 C16 126.5(4)
C21 C20 C22 118.6(4)
C22 C20 C16 114.9(4)
C20 C21 H21A 120.0
C20 C21 H21B 120.0
H21A C21 H21B 120.0
C20 C22 H22A 109.5
C20 C22 H22B 109.5
C20 C22 H22C 109.5
H22A C22 H22B 109.5
H22A C22 H22C 109.5
H22B C22 H22C 109.5
O6 C23 O7 124.2(4)
O6 C23 C14 121.9(4)
O7 C23 C14 113.8(3)
O7 C24 H24A 109.5
O7 C24 H24B 109.5
O7 C24 H24C 109.5
H24A C24 H24B 109.5
H24A C24 H24C 109.5
H24B C24 H24C 109.5
C30 O10 C31 122.3(3)
C34 O11 C43 118.0(3)
C37 O12 C38 118.5(3)
C47 O14 C48 116.7(3)
O8 N2 C25 118.0(6)
O8A N2 C25 115.3(5)
O9 N2 O8 125.6(10)
O9 N2 C25 116.4(8)
O9A N2 O8A 124.6(6)
O9A N2 C25 119.8(5)
C26 C25 N2 117.4(3)
C26 C25 C30 122.6(3)
C30 C25 N2 119.9(3)
C25 C26 H26 121.1
C27 C26 C25 117.8(3)
C27 C26 H26 121.1
C26 C27 Br2 119.4(3)
C28 C27 Br2 119.2(3)
C28 C27 C26 121.4(4)
C27 C28 H28 119.8
C27 C28 C29 120.4(4)
C29 C28 H28 119.8
C28 C29 H29 119.8
C28 C29 C30 120.5(3)
C30 C29 H29 119.8
O10 C30 C25 116.3(3)
O10 C30 C29 126.3(3)
C29 C30 C25 117.3(3)
O10 C31 C32 112.0(3)
O10 C31 C39 112.3(3)
O10 C31 C40 103.3(3)
C32 C31 C39 107.7(3)
C32 C31 C40 109.1(3)
C39 C31 C40 112.5(3)
C33 C32 C31 122.9(3)
C37 C32 C31 118.5(3)
C37 C32 C33 118.5(3)
C32 C33 H33 119.2
C34 C33 C32 121.5(3)
C34 C33 H33 119.2
O11 C34 C33 116.6(3)
O11 C34 C35 124.2(3)
C33 C34 C35 119.1(4)
C34 C35 H35 120.2
C36 C35 C34 119.5(4)
C36 C35 H35 120.2
C35 C36 H36 119.2
C35 C36 C37 121.5(4)
C37 C36 H36 119.2
O12 C37 C32 124.1(3)
O12 C37 C36 116.1(3)
C36 C37 C32 119.7(4)
O12 C38 C39 111.1(3)
O12 C38 C42 109.7(3)
O12 C38 C47 107.0(3)
C42 C38 C39 110.2(3)
C47 C38 C39 108.8(3)
C47 C38 C42 110.2(3)
C31 C39 C38 108.4(3)
C31 C39 H39A 110.0
C31 C39 H39B 110.0
C38 C39 H39A 110.0
C38 C39 H39B 110.0
H39A C39 H39B 108.4
C31 C40 H40 104.9
C41 C40 C31 109.8(3)
C41 C40 H40 104.9
C44 C40 C31 117.1(3)
C44 C40 H40 104.9
C44 C40 C41 114.0(3)
C40 C41 H41A 108.7
C40 C41 H41B 108.7
H41A C41 H41B 107.6
C42 C41 C40 114.4(3)
C42 C41 H41A 108.7
C42 C41 H41B 108.7
C38 C42 C41 111.9(3)
C38 C42 H42A 109.2
C38 C42 H42B 109.2
C41 C42 H42A 109.2
C41 C42 H42B 109.2
H42A C42 H42B 107.9
O11 C43 H43A 109.5
O11 C43 H43B 109.5
O11 C43 H43C 109.5
H43A C43 H43B 109.5
H43A C43 H43C 109.5
H43B C43 H43C 109.5
C45 C44 C40 123.5(4)
C45 C44 C46 120.2(4)
C46 C44 C40 116.2(4)
C44 C45 H45A 120.0
C44 C45 H45B 120.0
H45A C45 H45B 120.0
C44 C46 H46A 109.5
C44 C46 H46B 109.5
C44 C46 H46C 109.5
H46A C46 H46B 109.5
H46A C46 H46C 109.5
H46B C46 H46C 109.5
O13 C47 O14 123.4(4)
O13 C47 C38 123.0(4)
O14 C47 C38 113.6(4)
O14 C48 H48A 109.5
O14 C48 H48B 109.5
O14 C48 H48C 109.5
H48A C48 H48B 109.5
H48A C48 H48C 109.5
H48B C48 H48C 109.5

loop_
_geom_bond_atom_site_label_1
_geom_bond_atom_site_label_2
_geom_bond_distance
Br1 C3 1.885(4)
O1 N1 1.209(5)
O2 N1 1.218(5)
O3 C6 1.353(4)
O3 C7 1.460(4)
O4 C10 1.380(4)
O4 C19 1.424(4)
O5 C13 1.378(4)
O5 C14 1.444(4)
O6 C23 1.203(4)
O7 C23 1.311(5)
O7 C24 1.457(5)
N1 C1 1.464(5)
C1 C2 1.378(5)
C1 C6 1.394(5)
C2 H2 0.9300
C2 C3 1.373(5)
C3 C4 1.381(5)
C4 H4 0.9300
C4 C5 1.383(5)
C5 H5 0.9300
C5 C6 1.387(5)
C7 C8 1.513(5)
C7 C15 1.530(5)
C7 C16 1.543(5)
C8 C9 1.395(5)
C8 C13 1.389(5)
C9 H9 0.9300
C9 C10 1.381(5)
C10 C11 1.377(5)
C11 H11 0.9300
C11 C12 1.391(5)
C12 H12 0.9300
C12 C13 1.384(4)
C14 C15 1.534(5)
C14 C18 1.525(5)
C14 C23 1.523(5)
C15 H15A 0.9700
C15 H15B 0.9700
C16 H16 0.9800
C16 C17 1.552(5)
C16 C20 1.520(5)
C17 H17A 0.9700
C17 H17B 0.9700
C17 C18 1.519(5)
C18 H18A 0.9700
C18 H18B 0.9700
C19 H19A 0.9600
C19 H19B 0.9600
C19 H19C 0.9600
C20 C21 1.316(5)
C20 C22 1.491(6)
C21 H21A 0.9300
C21 H21B 0.9300
C22 H22A 0.9600
C22 H22B 0.9600
C22 H22C 0.9600
C24 H24A 0.9600
C24 H24B 0.9600
C24 H24C 0.9600
Br2 C27 1.900(4)
O8 N2 1.202(10)
O8A N2 1.239(7)
O9 N2 1.198(11)
O9A N2 1.166(7)
O10 C30 1.363(4)
O10 C31 1.462(4)
O11 C34 1.370(4)
O11 C43 1.412(5)
O12 C37 1.372(4)
O12 C38 1.437(4)
O13 C47 1.201(5)
O14 C47 1.311(5)
O14 C48 1.444(5)
N2 C25 1.475(5)
C25 C26 1.378(5)
C25 C30 1.394(5)
C26 H26 0.9300
C26 C27 1.367(5)
C27 C28 1.365(5)
C28 H28 0.9300
C28 C29 1.376(5)
C29 H29 0.9300
C29 C30 1.384(5)
C31 C32 1.515(5)
C31 C39 1.516(5)
C31 C40 1.545(5)
C32 C33 1.391(5)
C32 C37 1.389(5)
C33 H33 0.9300
C33 C34 1.384(5)
C34 C35 1.388(5)
C35 H35 0.9300
C35 C36 1.372(5)
C36 H36 0.9300
C36 C37 1.381(5)
C38 C39 1.531(5)
C38 C42 1.529(5)
C38 C47 1.522(6)
C39 H39A 0.9700
C39 H39B 0.9700
C40 H40 0.9800
C40 C41 1.538(5)
C40 C44 1.510(5)
C41 H41A 0.9700
C41 H41B 0.9700
C41 C42 1.527(6)
C42 H42A 0.9700
C42 H42B 0.9700
C43 H43A 0.9600
C43 H43B 0.9600
C43 H43C 0.9600
C44 C45 1.362(6)
C44 C46 1.425(6)
C45 H45A 0.9300
C45 H45B 0.9300
C46 H46A 0.9600
C46 H46B 0.9600
C46 H46C 0.9600
C48 H48A 0.9600
C48 H48B 0.9600
C48 H48C 0.9600
